data_2239989
loop_
_publ_author_name
'Ayvazyan, Armen'

_publ_section_title
;
 Crystal structure of
 2-(1,3,7,9-tetramethyl-2,4,6,8-tetraoxo-1,2,3,4,6,7,8,9-octahydropyrido[2,3-<i>d</i>:6,5-<i>d</i>']dipyrimidin-5-yl)benzamide
 dimethylformamide hemisolvate
;
_journal_coeditor_code HB7283
_journal_issue 10
_journal_name_full 'Acta Crystallographica Section E'
_journal_page_first 213
_journal_page_last 215
_journal_paper_doi 10.1107/S1600536814020200
_journal_volume 70
_journal_year 2014
_chemical_formula_iupac '2C20 H18 N6 O5, C3 H7 N O'
_chemical_formula_moiety '2(C20 H18 N6 O5), C3 H7 N O'
_chemical_formula_sum 'C43 H43 N13 O11'
_chemical_formula_weight 917.90
_chemical_name_systematic
;2-(1,3,7,9-Tetramethyl-2,4,6,8-tetraoxo-1,2,3,4,6,7,8,9-octahydropyrido[2,3-<i>d</i>:6,5-<i>d</i>']dipyrimidin-5-yl)benzamide
<i>N</i>,<i>N</i>-dimethylformamide hemisolvate
;
_space_group_crystal_system tetragonal
_space_group_IT_number 122
_space_group_name_Hall 'I -4 2bw'
_space_group_name_H-M_alt 'I -4 2 d'
_symmetry_space_group_name_Hall 'I -4 2bw'
_symmetry_space_group_name_H-M 'I -4 2 d'
_atom_sites_solution_hydrogens mixed
_audit_creation_method SHELXL-2014
_cell_angle_alpha 90
_cell_angle_beta 90
_cell_angle_gamma 90
_cell_formula_units_Z 8
_cell_length_a 26.173(4)
_cell_length_b 26.173(4)
_cell_length_c 12.434(3)
_cell_measurement_reflns_used 24
_cell_measurement_temperature 293(2)
_cell_measurement_theta_max 17.34
_cell_measurement_theta_min 12.17
_cell_volume 8518(3)
_computing_cell_refinement 'SETANG in CAD-4 Software (Enraf--Nonius, 1988)'
_computing_data_collection 'CAD-4 Software (Enraf--Nonius, 1988)'
_computing_data_reduction 'HELENA (Spek, 1997)'
_computing_molecular_graphics 'ORTEP-3 for Windows (Farrugia, 2012)'
_computing_publication_material
;
enCIFer (Allen et al., 2004) and publCIF (Westrip, 2010)
;
_computing_structure_refinement 'SHELXL2014 (Sheldrick, 2008)'
_computing_structure_solution 'SHELXS2014 (Sheldrick, 2008)'
_diffrn_ambient_temperature 293(2)
_diffrn_measured_fraction_theta_full 1.000
_diffrn_measured_fraction_theta_max 1.000
_diffrn_measurement_device_type 'Enraf--Nonius CAD-4'
_diffrn_measurement_method \q/2\q
_diffrn_radiation_monochromator graphite
_diffrn_radiation_source 'fine-focus sealed tube'
_diffrn_radiation_type MoK\a
_diffrn_radiation_wavelength 0.71073
_diffrn_reflns_av_R_equivalents 0.0153
_diffrn_reflns_limit_h_max 26
_diffrn_reflns_limit_h_min -26
_diffrn_reflns_limit_k_max 36
_diffrn_reflns_limit_k_min -36
_diffrn_reflns_limit_l_max 17
_diffrn_reflns_limit_l_min -17
_diffrn_reflns_number 6734
_diffrn_reflns_theta_full 25.242
_diffrn_reflns_theta_max 29.961
_diffrn_reflns_theta_min 1.556
_diffrn_standards_interval_time 60
_diffrn_standards_number 1
_exptl_absorpt_coefficient_mu 0.106
_exptl_absorpt_correction_type none
_exptl_crystal_colour colourless
_exptl_crystal_density_diffrn 1.432
_exptl_crystal_description spherical
_exptl_crystal_F_000 3840
_exptl_crystal_size_max 0.16
_exptl_crystal_size_mid 0.16
_exptl_crystal_size_min 0.16
_exptl_crystal_size_rad 0.16
_refine_diff_density_max 0.124
_refine_diff_density_min -0.171
_refine_ls_abs_structure_details
;
Flack <i>x</i> determined using 1083 quotients
[(<i>I</i>^+^)-(<i>I</i>^-^)]/[(<i>I</i>^+^)+(<i>I</i>^-^)]
(Parsons <i>et al.</i>, 2013)
;
_refine_ls_abs_structure_Flack 0.0(10)
_refine_ls_extinction_method none
_refine_ls_goodness_of_fit_ref 1.007
_refine_ls_hydrogen_treatment mixed
_refine_ls_matrix_type full
_refine_ls_number_parameters 339
_refine_ls_number_reflns 6216
_refine_ls_number_restraints 1
_refine_ls_restrained_S_all 1.007
_refine_ls_R_factor_all 0.1277
_refine_ls_R_factor_gt 0.0557
_refine_ls_shift/su_max 0.006
_refine_ls_shift/su_mean 0.000
_refine_ls_structure_factor_coef Fsqd
_refine_ls_weighting_details 'w=1/[\s^2^(Fo^2^)+(0.0536P)^2^+1.2893P] where P=(Fo^2^+2Fc^2^)/3'
_refine_ls_weighting_scheme calc
_refine_ls_wR_factor_gt 0.1088
_refine_ls_wR_factor_ref 0.1353
_reflns_number_gt 3247
_reflns_number_total 6216
_reflns_threshold_expression I>2\s(I)
_cod_data_source_file hb7283sup1.cif
_cod_data_source_block I
_cod_original_cell_volume 8517(3)
_cod_database_code 2239989
_cod_database_fobs_code 2239989
_shelx_space_group_comment
;
The symmetry employed for this shelxl refinement is uniquely defined
by the following loop, which should always be used as a source of
symmetry information in preference to the above space-group names.
They are only intended as comments.
;
_shelxl_version_number 2.014

loop_
_space_group_symop_operation_xyz
'x, y, z'
'-x, -y, z'
'y, -x, -z'
'-y, x, -z'
'-x+1/2, y, -z+3/4'
'x+1/2, -y, -z+3/4'
'-y+1/2, -x, z+3/4'
'y+1/2, x, z+3/4'
'x+1/2, y+1/2, z+1/2'
'-x+1/2, -y+1/2, z+1/2'
'y+1/2, -x+1/2, -z+1/2'
'-y+1/2, x+1/2, -z+1/2'
'-x+1, y+1/2, -z+5/4'
'x+1, -y+1/2, -z+5/4'
'-y+1, -x+1/2, z+5/4'
'y+1, x+1/2, z+5/4'

loop_
_atom_site_type_symbol
_atom_site_label
_atom_site_fract_x
_atom_site_fract_y
_atom_site_fract_z
_atom_site_U_iso_or_equiv
_atom_site_adp_type
_atom_site_calc_flag
_atom_site_occupancy
_atom_site_disorder_assembly
_atom_site_disorder_group
N N1 0.54916(10) 0.33509(10) 0.1396(2) 0.0533(7) Uani d 1 . .
C C2 0.54598(13) 0.30369(12) 0.0506(2) 0.0561(8) Uani d 1 . .
N N3 0.49790(10) 0.29334(9) 0.01248(19) 0.0564(7) Uani d 1 . .
C C4 0.45404(12) 0.31201(11) 0.0602(2) 0.0491(7) Uani d 1 . .
N N5 0.41001(10) 0.29570(9) 0.01939(18) 0.0510(6) Uani d 1 . .
C C6 0.36754(12) 0.31226(11) 0.0642(2) 0.0483(7) Uani d 1 . .
N N7 0.32283(10) 0.29304(10) 0.0228(2) 0.0572(7) Uani d 1 . .
C C8 0.27519(13) 0.30566(13) 0.0635(3) 0.0645(10) Uani d 1 . .
N N9 0.27443(10) 0.33727(10) 0.1518(2) 0.0596(8) Uani d 1 . .
C C10 0.31609(11) 0.36475(13) 0.1894(2) 0.0539(8) Uani d 1 . .
C C11 0.36577(11) 0.34801(11) 0.1489(2) 0.0460(7) Uani d 1 . .
C C12 0.41230(11) 0.36644(10) 0.1882(2) 0.0434(6) Uani d 1 . .
C C13 0.45766(11) 0.34605(10) 0.1470(2) 0.0442(7) Uani d 1 . .
C C14 0.50830(11) 0.35936(11) 0.1884(2) 0.0474(7) Uani d 1 . .
C C15 0.41236(10) 0.40442(10) 0.2778(2) 0.0414(6) Uani d 1 . .
C C16 0.40476(11) 0.38612(11) 0.3818(2) 0.0487(7) Uani d 1 . .
H H16 0.4010 0.3512 0.3931 0.058 Uiso calc 1 . .
C C17 0.40282(11) 0.41874(12) 0.4672(2) 0.0533(8) Uani d 1 . .
H H17 0.3967 0.4061 0.5359 0.064 Uiso calc 1 . .
C C18 0.40994(14) 0.47024(12) 0.4523(2) 0.0620(9) Uani d 1 . .
H H18 0.4094 0.4924 0.5107 0.074 Uiso calc 1 . .
C C19 0.41787(13) 0.48880(11) 0.3495(2) 0.0569(8) Uani d 1 . .
H H19 0.4227 0.5237 0.3395 0.068 Uiso calc 1 . .
C C20 0.41875(10) 0.45666(10) 0.2610(2) 0.0444(7) Uani d 1 . .
C C21 0.42413(11) 0.47689(11) 0.1484(2) 0.0497(8) Uani d 1 . .
O O22 0.41550(10) 0.45010(8) 0.06982(15) 0.0680(6) Uani d 1 . .
N N23 0.43726(14) 0.52520(11) 0.1365(3) 0.0786(10) Uani d 1 . .
H H23A 0.4405(14) 0.5378(14) 0.065(3) 0.088(12) Uiso d 1 . .
H H23B 0.4487(13) 0.5433(12) 0.191(2) 0.069(10) Uiso d 1 . .
O O24 0.30973(8) 0.39919(10) 0.2537(2) 0.0722(7) Uani d 1 . .
C C25 0.22403(12) 0.35043(16) 0.1963(3) 0.0811(12) Uani d 1 . .
H H25A 0.2016 0.3216 0.1898 0.122 Uiso calc 1 . .
H H25B 0.2101 0.3789 0.1573 0.122 Uiso calc 1 . .
H H25C 0.2276 0.3594 0.2708 0.122 Uiso calc 1 . .
O O26 0.23650(9) 0.28828(12) 0.0252(2) 0.0939(9) Uani d 1 . .
C C27 0.32474(15) 0.25925(14) -0.0717(3) 0.0736(11) Uani d 1 . .
H H27A 0.3295 0.2794 -0.1354 0.110 Uiso calc 1 . .
H H27B 0.2933 0.2406 -0.0772 0.110 Uiso calc 1 . .
H H27C 0.3527 0.2357 -0.0642 0.110 Uiso calc 1 . .
C C28 0.49437(16) 0.26283(14) -0.0869(3) 0.0777(11) Uani d 1 . .
H H28A 0.4900 0.2274 -0.0688 0.116 Uiso calc 1 . .
H H28B 0.5251 0.2670 -0.1281 0.116 Uiso calc 1 . .
H H28C 0.4657 0.2742 -0.1285 0.116 Uiso calc 1 . .
O O29 0.58408(9) 0.28574(10) 0.00875(19) 0.0769(7) Uani d 1 . .
C C30 0.60084(12) 0.34458(14) 0.1798(3) 0.0697(10) Uani d 1 . .
H H30A 0.6183 0.3673 0.1317 0.105 Uiso calc 1 . .
H H30B 0.6191 0.3129 0.1840 0.105 Uiso calc 1 . .
H H30C 0.5990 0.3598 0.2499 0.105 Uiso calc 1 . .
O O31 0.51616(7) 0.38890(9) 0.26314(18) 0.0603(6) Uani d 1 . .
N N50 0.44874(14) 0.25496(10) 0.6322(12) 0.0817(17) Uani d 0.5 A -1
O O51 0.4092(3) 0.3226(3) 0.6400(9) 0.180(4) Uani d 0.5 A -1
C C52 0.3997(5) 0.2778(4) 0.6276(15) 0.173(6) Uani d 0.5 A -1
H H52 0.3681 0.2622 0.6175 0.208 Uiso calc 0.5 A -1
C C53 0.49626(16) 0.2790(3) 0.6091(7) 0.126(4) Uani d 0.5 A -1
H H53A 0.4934 0.2979 0.5432 0.189 Uiso calc 0.5 A -1
H H53B 0.5224 0.2534 0.6017 0.189 Uiso calc 0.5 A -1
H H53C 0.5051 0.3018 0.6666 0.189 Uiso calc 0.5 A -1
C C55 0.4465(5) 0.20136(14) 0.6134(9) 0.141(5) Uani d 0.5 A -1
H H55A 0.4204 0.1942 0.5613 0.211 Uiso calc 0.5 A -1
H H55B 0.4387 0.1840 0.6795 0.211 Uiso calc 0.5 A -1
H H55C 0.4789 0.1897 0.5868 0.211 Uiso calc 0.5 A -1

loop_
_atom_site_aniso_label
_atom_site_aniso_U_11
_atom_site_aniso_U_22
_atom_site_aniso_U_33
_atom_site_aniso_U_12
_atom_site_aniso_U_13
_atom_site_aniso_U_23
N1 0.0482(14) 0.0619(15) 0.0498(14) 0.0064(12) 0.0030(12) 0.0018(13)
C2 0.0662(19) 0.0569(18) 0.0453(16) 0.0124(16) 0.0074(16) 0.0080(15)
N3 0.0700(16) 0.0575(14) 0.0416(13) 0.0034(13) 0.0066(14) -0.0056(12)
C4 0.0633(18) 0.0438(15) 0.0403(15) 0.0031(14) 0.0002(15) 0.0008(13)
N5 0.0650(15) 0.0483(12) 0.0397(12) -0.0029(12) -0.0055(13) -0.0051(11)
C6 0.0606(18) 0.0444(15) 0.0399(14) -0.0080(14) -0.0108(14) 0.0073(13)
N7 0.0667(16) 0.0580(15) 0.0470(14) -0.0150(13) -0.0187(13) 0.0022(13)
C8 0.065(2) 0.073(2) 0.0557(19) -0.0204(17) -0.0157(17) 0.0133(17)
N9 0.0501(14) 0.0730(17) 0.0556(16) -0.0119(13) -0.0073(13) 0.0102(14)
C10 0.0490(16) 0.0661(19) 0.0466(16) -0.0066(15) -0.0070(14) 0.0078(16)
C11 0.0494(16) 0.0487(15) 0.0400(15) -0.0037(13) -0.0047(13) 0.0051(13)
C12 0.0491(14) 0.0422(13) 0.0389(13) -0.0061(13) -0.0013(13) 0.0039(12)
C13 0.0495(15) 0.0412(14) 0.0419(15) -0.0025(13) 0.0004(13) 0.0006(13)
C14 0.0473(15) 0.0495(16) 0.0453(15) -0.0001(13) 0.0001(14) 0.0056(13)
C15 0.0364(12) 0.0481(14) 0.0398(13) 0.0001(13) -0.0021(12) -0.0024(12)
C16 0.0491(16) 0.0520(15) 0.0452(14) -0.0044(14) -0.0024(14) 0.0036(13)
C17 0.0516(16) 0.0709(19) 0.0375(14) 0.0023(16) -0.0004(13) 0.0013(14)
C18 0.084(2) 0.0601(18) 0.0417(15) 0.0050(18) -0.0008(18) -0.0108(14)
C19 0.074(2) 0.0454(16) 0.0518(16) 0.0043(15) -0.0009(17) -0.0045(14)
C20 0.0427(14) 0.0495(15) 0.0409(13) 0.0008(13) -0.0007(13) -0.0028(13)
C21 0.0517(17) 0.0484(15) 0.0491(17) -0.0007(13) 0.0010(14) 0.0021(14)
O22 0.1034(17) 0.0591(12) 0.0416(11) -0.0127(13) 0.0011(12) -0.0043(10)
N23 0.134(3) 0.0529(16) 0.0484(16) -0.0154(17) 0.0014(18) 0.0023(14)
O24 0.0514(12) 0.0916(17) 0.0736(15) 0.0044(12) -0.0026(12) -0.0222(14)
C25 0.0446(18) 0.118(3) 0.080(3) -0.010(2) -0.0022(18) 0.006(2)
O26 0.0717(15) 0.128(2) 0.0816(17) -0.0388(15) -0.0298(14) -0.0001(17)
C27 0.094(3) 0.071(2) 0.056(2) -0.013(2) -0.0233(19) -0.0092(18)
C28 0.099(3) 0.082(2) 0.0515(19) 0.010(2) 0.007(2) -0.0215(18)
O29 0.0739(14) 0.0908(16) 0.0659(14) 0.0232(14) 0.0178(13) -0.0051(13)
C30 0.0494(18) 0.083(2) 0.076(2) 0.0070(16) -0.0015(17) -0.003(2)
O31 0.0492(12) 0.0676(13) 0.0642(13) -0.0020(10) -0.0057(10) -0.0177(12)
N50 0.120(4) 0.047(3) 0.078(4) 0.001(5) -0.009(8) -0.005(3)
O51 0.164(7) 0.124(5) 0.252(10) 0.065(5) 0.057(7) 0.065(6)
C52 0.126(9) 0.101(7) 0.291(17) 0.034(7) 0.034(11) 0.057(10)
C53 0.149(8) 0.140(8) 0.089(6) -0.054(7) -0.002(7) -0.026(7)
C55 0.193(12) 0.091(7) 0.138(9) -0.033(8) -0.025(10) 0.031(7)

loop_
_atom_type_symbol
_atom_type_description
_atom_type_scat_dispersion_real
_atom_type_scat_dispersion_imag
_atom_type_scat_source
C C 0.0033 0.0016 'International Tables Vol C Tables 4.2.6.8 and 6.1.1.4'
H H 0.0000 0.0000 'International Tables Vol C Tables 4.2.6.8 and 6.1.1.4'
N N 0.0061 0.0033 'International Tables Vol C Tables 4.2.6.8 and 6.1.1.4'
O O 0.0106 0.0060 'International Tables Vol C Tables 4.2.6.8 and 6.1.1.4'

loop_
_geom_angle_atom_site_label_1
_geom_angle_atom_site_label_2
_geom_angle_atom_site_label_3
_geom_angle
C2 N1 C14 125.3(3)
C2 N1 C30 115.5(3)
C14 N1 C30 119.1(3)
O29 C2 N3 121.8(3)
O29 C2 N1 121.5(3)
N3 C2 N1 116.7(3)
C2 N3 C4 122.9(3)
C2 N3 C28 117.0(3)
C4 N3 C28 120.0(3)
N5 C4 N3 116.2(3)
N5 C4 C13 123.8(3)
N3 C4 C13 119.9(3)
C6 N5 C4 117.6(2)
N5 C6 N7 116.1(3)
N5 C6 C11 124.2(3)
N7 C6 C11 119.7(3)
C6 N7 C8 122.8(3)
C6 N7 C27 119.4(3)
C8 N7 C27 117.7(3)
O26 C8 N9 121.9(3)
O26 C8 N7 121.4(3)
N9 C8 N7 116.6(3)
C8 N9 C10 124.7(3)
C8 N9 C25 117.0(3)
C10 N9 C25 117.1(3)
O24 C10 N9 119.9(3)
O24 C10 C11 124.8(3)
N9 C10 C11 115.3(3)
C12 C11 C6 117.5(3)
C12 C11 C10 123.4(3)
C6 C11 C10 119.1(3)
C11 C12 C13 118.6(2)
C11 C12 C15 119.5(3)
C13 C12 C15 121.8(3)
C12 C13 C4 117.8(3)
C12 C13 C14 123.3(3)
C4 C13 C14 118.9(3)
O31 C14 N1 119.5(3)
O31 C14 C13 124.7(3)
N1 C14 C13 115.8(3)
C16 C15 C20 119.6(2)
C16 C15 C12 117.6(2)
C20 C15 C12 122.8(2)
C17 C16 C15 120.9(3)
C17 C16 H16 119.6
C15 C16 H16 119.6
C16 C17 C18 120.3(3)
C16 C17 H17 119.9
C18 C17 H17 119.9
C17 C18 C19 119.3(3)
C17 C18 H18 120.3
C19 C18 H18 120.3
C18 C19 C20 121.6(3)
C18 C19 H19 119.2
C20 C19 H19 119.2
C19 C20 C15 118.3(3)
C19 C20 C21 121.8(3)
C15 C20 C21 119.8(2)
O22 C21 N23 120.5(3)
O22 C21 C20 121.6(3)
N23 C21 C20 117.8(3)
C21 N23 H23A 117(2)
C21 N23 H23B 121(2)
H23A N23 H23B 120(3)
N9 C25 H25A 109.5
N9 C25 H25B 109.5
H25A C25 H25B 109.5
N9 C25 H25C 109.5
H25A C25 H25C 109.5
H25B C25 H25C 109.5
N7 C27 H27A 109.5
N7 C27 H27B 109.5
H27A C27 H27B 109.5
N7 C27 H27C 109.5
H27A C27 H27C 109.5
H27B C27 H27C 109.5
N3 C28 H28A 109.5
N3 C28 H28B 109.5
H28A C28 H28B 109.5
N3 C28 H28C 109.5
H28A C28 H28C 109.5
H28B C28 H28C 109.5
N1 C30 H30A 109.5
N1 C30 H30B 109.5
H30A C30 H30B 109.5
N1 C30 H30C 109.5
H30A C30 H30C 109.5
H30B C30 H30C 109.5
C52 N50 C53 126.6(7)
C52 N50 C55 111.9(9)
C53 N50 C55 116.0(8)
O51 C52 N50 102.6(11)
O51 C52 H52 128.7
N50 C52 H52 128.7
N50 C53 H53A 109.5
N50 C53 H53B 109.5
H53A C53 H53B 109.5
N50 C53 H53C 109.5
H53A C53 H53C 109.5
H53B C53 H53C 109.5
N50 C55 H55A 109.5
N50 C55 H55B 109.5
H55A C55 H55B 109.5
N50 C55 H55C 109.5
H55A C55 H55C 109.5
H55B C55 H55C 109.5

loop_
_geom_bond_atom_site_label_1
_geom_bond_atom_site_label_2
_geom_bond_distance
N1 C2 1.380(4)
N1 C14 1.384(4)
N1 C30 1.463(4)
C2 O29 1.219(4)
C2 N3 1.372(4)
N3 C4 1.382(4)
N3 C28 1.474(4)
C4 N5 1.330(4)
C4 C13 1.402(4)
N5 C6 1.317(4)
C6 N7 1.374(4)
C6 C11 1.409(4)
N7 C8 1.386(4)
N7 C27 1.471(4)
C8 O26 1.207(4)
C8 N9 1.375(4)
N9 C10 1.388(4)
N9 C25 1.471(4)
C10 O24 1.216(4)
C10 C11 1.462(4)
C11 C12 1.398(4)
C12 C13 1.399(4)
C12 C15 1.493(4)
C13 C14 1.464(4)
O31 C14 1.226(3)
C15 C16 1.393(4)
C15 C20 1.393(4)
C16 C17 1.364(4)
C16 H16 0.9300
C17 C18 1.373(4)
C17 H17 0.9300
C18 C19 1.383(4)
C18 H18 0.9300
C19 C20 1.385(4)
C19 H19 0.9300
C20 C21 1.503(4)
C21 O22 1.224(3)
C21 N23 1.319(4)
N23 H23A 0.96(4)
N23 H23B 0.88(3)
C25 H25A 0.9600
C25 H25B 0.9600
C25 H25C 0.9600
C27 H27A 0.9600
C27 H27B 0.9600
C27 H27C 0.9600
C28 H28A 0.9600
C28 H28B 0.9600
C28 H28C 0.9600
C30 H30A 0.9600
C30 H30B 0.9600
C30 H30C 0.9600
N50 C52 1.417(13)
N50 C53 1.423(5)
N50 C55 1.423(5)
O51 C52 1.207(14)
C52 H52 0.9300
C53 H53A 0.9600
C53 H53B 0.9600
C53 H53C 0.9600
C55 H55A 0.9600
C55 H55B 0.9600
C55 H55C 0.9600

loop_
_geom_hbond_atom_site_label_D
_geom_hbond_atom_site_label_H
_geom_hbond_atom_site_label_A
_geom_hbond_site_symmetry_A
_geom_hbond_distance_DH
_geom_hbond_distance_HA
_geom_hbond_distance_DA
_geom_hbond_angle_DHA
N23 H23B O31 2_665 0.88(3) 2.19(3) 3.003(4) 153(3)
N23 H23A O22 3_565 0.96(4) 2.09(4) 3.017(4) 164(3)
C17 H17 O51 . 0.93 2.56 3.313(10) 138

loop_
_geom_torsion_atom_site_label_1
_geom_torsion_atom_site_label_2
_geom_torsion_atom_site_label_3
_geom_torsion_atom_site_label_4
_geom_torsion
C14 N1 C2 O29 176.2(3)
C30 N1 C2 O29 -0.6(4)
C14 N1 C2 N3 -4.4(4)
C30 N1 C2 N3 178.8(3)
O29 C2 N3 C4 178.1(3)
N1 C2 N3 C4 -1.3(4)
O29 C2 N3 C28 -4.8(4)
N1 C2 N3 C28 175.8(3)
C2 N3 C4 N5 -175.1(3)
C28 N3 C4 N5 7.9(4)
C2 N3 C4 C13 4.7(4)
C28 N3 C4 C13 -172.3(3)
N3 C4 N5 C6 179.1(3)
C13 C4 N5 C6 -0.7(4)
C4 N5 C6 N7 -177.5(3)
C4 N5 C6 C11 3.3(4)
N5 C6 N7 C8 178.1(3)
C11 C6 N7 C8 -2.7(4)
N5 C6 N7 C27 -4.6(4)
C11 C6 N7 C27 174.7(3)
C6 N7 C8 O26 179.8(3)
C27 N7 C8 O26 2.4(5)
C6 N7 C8 N9 -2.6(4)
C27 N7 C8 N9 180.0(3)
O26 C8 N9 C10 -169.4(3)
N7 C8 N9 C10 13.0(5)
O26 C8 N9 C25 -1.8(5)
N7 C8 N9 C25 -179.4(3)
C8 N9 C10 O24 165.2(3)
C25 N9 C10 O24 -2.4(4)
C8 N9 C10 C11 -16.6(4)
C25 N9 C10 C11 175.8(3)
N5 C6 C11 C12 -0.8(4)
N7 C6 C11 C12 -180.0(3)
N5 C6 C11 C10 177.9(3)
N7 C6 C11 C10 -1.3(4)
O24 C10 C11 C12 6.9(5)
N9 C10 C11 C12 -171.3(3)
O24 C10 C11 C6 -171.7(3)
N9 C10 C11 C6 10.1(4)
C6 C11 C12 C13 -4.3(4)
C10 C11 C12 C13 177.1(3)
C6 C11 C12 C15 180.0(2)
C10 C11 C12 C15 1.3(4)
C11 C12 C13 C4 6.6(4)
C15 C12 C13 C4 -177.8(2)
C11 C12 C13 C14 -174.8(3)
C15 C12 C13 C14 0.9(4)
N5 C4 C13 C12 -4.2(4)
N3 C4 C13 C12 176.0(3)
N5 C4 C13 C14 177.0(3)
N3 C4 C13 C14 -2.7(4)
C2 N1 C14 O31 -175.5(3)
C30 N1 C14 O31 1.2(4)
C2 N1 C14 C13 6.1(4)
C30 N1 C14 C13 -177.2(3)
C12 C13 C14 O31 0.7(5)
C4 C13 C14 O31 179.4(3)
C12 C13 C14 N1 179.0(3)
C4 C13 C14 N1 -2.3(4)
C11 C12 C15 C16 79.1(3)
C13 C12 C15 C16 -96.6(3)
C11 C12 C15 C20 -99.8(3)
C13 C12 C15 C20 84.6(4)
C20 C15 C16 C17 0.9(4)
C12 C15 C16 C17 -178.0(3)
C15 C16 C17 C18 -2.0(5)
C16 C17 C18 C19 1.5(5)
C17 C18 C19 C20 0.1(5)
C18 C19 C20 C15 -1.2(5)
C18 C19 C20 C21 176.2(3)
C16 C15 C20 C19 0.7(4)
C12 C15 C20 C19 179.6(3)
C16 C15 C20 C21 -176.7(3)
C12 C15 C20 C21 2.1(4)
C19 C20 C21 O22 -166.2(3)
C15 C20 C21 O22 11.1(4)
C19 C20 C21 N23 12.0(4)
C15 C20 C21 N23 -170.6(3)
C53 N50 C52 O51 -25(2)
C55 N50 C52 O51 -176.9(13)
